data_4517760
loop_
_publ_author_name
'Lubomir Smrcok'
'Armel Le Bail'
'Miroslav Boca'
'Aydar Rakhmatullin'

_publ_section_title
;
 Polymorphism of K2ZrF6
;
_journal_name_full 'Crystal Growth & Design'
_journal_page_first 3867
_journal_page_last 3881
_journal_paper_doi 10.1021/acs.cgd.0c00166
_journal_volume 20
_journal_year 2020
_chemical_formula_moiety 'F6 Zr, 2(K)'
_chemical_formula_sum 'F6 K2 Zr'
_chemical_formula_weight 283.42
_chemical_name_common
;
K2ZrF6
;
_space_group_IT_number 129
_space_group_name_Hall '-P 4a 2a'
_space_group_name_H-M_alt 'P 4/n m m :2'
_symmetry_cell_setting tetragonal
_symmetry_space_group_name_Hall '-P 4a 2a'
_symmetry_space_group_name_H-M 'P 4/n m m :2'
_cell_angle_alpha 90.00000
_cell_angle_beta 90.00000
_cell_angle_gamma 90.00000
_cell_formula_units_Z 2
_cell_length_a 6.33605(2)
_cell_length_b 6.33605(2)
_cell_length_c 9.29458(5)
_cell_measurement_temperature 473
_cell_volume 373.136(3)
_computing_molecular_graphics DIAMOND
_computing_structure_refinement FULLPROF
_computing_structure_solution ESPOIR
_diffrn_ambient_temperature 473
_diffrn_measurement_device_type synchrotron
_diffrn_radiation_probe x-ray
_diffrn_radiation_type synchrotron
_diffrn_radiation_wavelength 0.826946
_exptl_absorpt_coefficient_mu 3.943
_exptl_crystal_density_diffrn 2.523
_exptl_crystal_density_method 'Not Measured'
_exptl_crystal_F_000 264
_pd_char_colour white
_pd_instr_location ' ?'
_pd_meas_2theta_range_inc 0.002000
_pd_meas_2theta_range_max 70.00000
_pd_meas_2theta_range_min 4.00000
_pd_meas_number_of_points 33001
_pd_proc_2theta_range_inc 0.002000
_pd_proc_2theta_range_max 59.0008
_pd_proc_2theta_range_min 4.0008
_pd_proc_ls_pref_orient_corr ' ?'
_pd_proc_ls_prof_R_factor 7.7327
_pd_proc_ls_prof_wR_expected 4.5952
_pd_proc_ls_prof_wR_factor 10.5395
_pd_proc_wavelength 0.826946
_refine_ls_goodness_of_fit_all 2.293
_refine_ls_number_parameters 69
_refine_ls_number_reflns 232
_refine_ls_number_restraints 0
_refine_ls_R_I_factor 5.1020
_refine_ls_shift/su_max 0.03
_cod_data_source_file K2ZrF6-form-V-473K.cif
_cod_data_source_block form-V-473K
_cod_depositor_comments
;
The following automatic conversions were performed:

data item '_symmetry_cell_setting' value 'Tetragonal' was changed to
'tetragonal' in accordance with the built-in table derived from the
CIF Core dictionary named 'cif_core.dic' version 2.4.5 last updated
on 2014-11-21.

Automatic conversion script
Id: cif_fix_values 7556 2019-12-06 15:28:31Z antanas 
;
_cod_original_sg_symbol_H-M 'P 4/n m m'
_cod_database_code 4517760
_pd_proc_ls_prof_cr_factor 17.8167
_pd_proc_ls_prof_cwr_factor 17.9802
_pd_proc_ls_prof_cwr_expected 7.8394
_pd_proc_ls_prof_chi2 5.2605
_pd_proc_ls_prof_echi2 5.7426

loop_
_symmetry_equiv_pos_as_xyz
x,y,z
-y+1/2,x,z
-x+1/2,-y+1/2,z
y,-x+1/2,z
-x+1/2,y,z
y,x,z
x,-y+1/2,z
-y+1/2,-x+1/2,z
-x,-y,-z
y+1/2,-x,-z
x+1/2,y+1/2,-z
-y,x+1/2,-z
x+1/2,-y,-z
-y,-x,-z
-x,y+1/2,-z
y+1/2,x+1/2,-z

loop_
_atom_site_label
_atom_site_fract_x
_atom_site_fract_y
_atom_site_fract_z
_atom_site_U_iso_or_equiv
_atom_site_occupancy
_atom_site_adp_type
_atom_site_type_symbol
K1 0.25000 0.25000 0.29231(17) 0.0496(11) 1.00000 Uani K
K2 0.75000 0.25000 0.00000 0.0647(13) 1.00000 Uani K
ZR 0.25000 0.25000 0.77156(9) 0.0390(5) 1.00000 Uani Zr
F1 0.4728(2) 0.4728(2) 0.7894(2) 0.1088(18) 1.00000 Uani F
F2 0.25000 0.25000 0.5577(5) 0.141(4) 1.00000 Uani F
F3 0.25000 0.25000 0.9928(5) 0.097(4) 1.00000 Uani F

loop_
_atom_site_aniso_label
_atom_site_aniso_U_11
_atom_site_aniso_U_22
_atom_site_aniso_U_33
_atom_site_aniso_U_12
_atom_site_aniso_U_13
_atom_site_aniso_U_23
_atom_site_aniso_type_symbol
K1 0.0513(8) 0.0513(8) 0.0462(16) 0.00000 0.00000 0.00000 K
K2 0.0647(9) 0.0647(9) 0.0645(19) 0.00000 0.00000 0.00000 K
ZR 0.0377(4) 0.0377(4) 0.0415(7) 0.00000 0.00000 0.00000 Zr
F1 0.0803(12) 0.0803(12) 0.166(3) -0.0207(14) -0.0021(13) -0.0021(13) F
F2 0.175(4) 0.175(4) 0.074(4) 0.00000 0.00000 0.00000 F
F3 0.089(3) 0.089(3) 0.112(6) 0.00000 0.00000 0.00000 F

loop_
_atom_type_symbol
_atom_type_scat_Cromer_Mann_a1
_atom_type_scat_Cromer_Mann_b1
_atom_type_scat_Cromer_Mann_a2
_atom_type_scat_Cromer_Mann_b2
_atom_type_scat_Cromer_Mann_a3
_atom_type_scat_Cromer_Mann_b3
_atom_type_scat_Cromer_Mann_a4
_atom_type_scat_Cromer_Mann_b4
_atom_type_scat_Cromer_Mann_c
_atom_type_scat_dispersion_real
_atom_type_scat_dispersion_imag
_atom_type_scat_source
F 3.63220 5.27756 3.51057 14.73530 1.26064 0.44226 0.94071 47.34370 0.65340 0.02400 0.01000 International_Tables_for_Crystallography_Vol.C(1991)_Tables_6.1.1.4_and_6.1.1.5
Zr 18.16680 1.21480 10.05620 10.14830 1.01118 21.60540 -2.64790 -0.10276 9.41454 -1.44700 0.74000 International_Tables_for_Crystallography_Vol.C(1991)_Tables_6.1.1.4_and_6.1.1.5
K 7.95780 12.63310 7.49170 0.76740 6.35900 -0.00200 1.19150 31.91280 -4.99780 0.24600 0.33500 International_Tables_for_Crystallography_Vol.C(1991)_Tables_6.1.1.4_and_6.1.1.5

loop_
_geom_angle_atom_site_label_1
_geom_angle_atom_site_label_2
_geom_angle_atom_site_label_3
_geom_angle
_geom_angle_site_symmetry_1
_geom_angle_site_symmetry_3
F1 ZR F1 89.61(9) 1_555 2_555
F1 ZR F1 170.50(11) 1_555 3_555
F1 ZR F1 89.61(9) 1_555 4_555
F1 ZR F2 94.75(6) 1_555 1_555
F1 ZR F3 85.25(6) 1_555 1_555
F1 ZR F1 89.61(9) 2_555 3_555
F1 ZR F1 170.50(11) 2_555 4_555
F1 ZR F2 94.75(6) 2_555 1_555
F1 ZR F3 85.25(6) 2_555 1_555
F1 ZR F1 89.61(9) 3_555 4_555
F1 ZR F2 94.75(6) 3_555 1_555
F1 ZR F3 85.25(6) 3_555 1_555
F1 ZR F2 94.75(6) 4_555 1_555
F1 ZR F3 85.25(6) 4_555 1_555
F2 ZR F3 180.0(4) 1_555 1_555
F1 K1 F1 85.10(7) 9_666 10_466
F1 K1 F1 146.00(9) 9_666 11_446
F1 K1 F1 85.10(7) 9_666 12_646
F1 K1 F2 107.00(19) 9_666 1_555
F1 K1 F3 73.00(14) 9_666 1_554
F1 K1 F1 85.10(7) 10_466 11_446
F1 K1 F1 146.00(9) 10_466 12_646
F1 K1 F2 107.00(19) 10_466 1_555
F1 K1 F3 73.00(14) 10_466 1_554
F1 K1 F1 85.10(7) 11_446 12_646
F1 K1 F2 107.00(19) 11_446 1_555
F1 K1 F3 73.00(14) 11_446 1_554
F1 K1 F2 107.00(19) 12_646 1_555
F1 K1 F3 73.00(14) 12_646 1_554
F2 K1 F3 180.0(3) 1_555 1_554
F1 K2 F1 72.09(6) 1_554 2_654
F1 K2 F1 98.04(7) 1_554 3_654
F1 K2 F1 56.45(5) 1_554 4_554
F1 K2 F1 82.73(8) 1_554 9_666
F1 K2 F1 115.47(9) 1_554 10_566
F1 K2 F1 170.63(9) 1_554 11_546
F1 K2 F1 115.47(9) 1_554 12_646
F1 K2 F3 52.98(7) 1_554 1_554
F1 K2 F3 125.06(8) 1_554 1_654
F1 K2 F3 119.12(8) 1_554 9_656
F1 K2 F3 62.68(7) 1_554 9_666
F1 K2 F1 56.45(5) 2_654 3_654
F1 K2 F1 98.04(7) 2_654 4_554
F1 K2 F1 115.47(9) 2_654 9_666
F1 K2 F1 82.73(8) 2_654 10_566
F1 K2 F1 115.47(9) 2_654 11_546
F1 K2 F1 170.63(9) 2_654 12_646
F1 K2 F3 125.06(8) 2_654 1_554
F1 K2 F3 52.98(7) 2_654 1_654
F1 K2 F3 119.12(8) 2_654 9_656
F1 K2 F3 62.68(7) 2_654 9_666
F1 K2 F1 72.09(6) 3_654 4_554
F1 K2 F1 170.63(9) 3_654 9_666
F1 K2 F1 115.47(9) 3_654 10_566
F1 K2 F1 82.73(8) 3_654 11_546
F1 K2 F1 115.47(9) 3_654 12_646
F1 K2 F3 125.06(8) 3_654 1_554
F1 K2 F3 52.98(7) 3_654 1_654
F1 K2 F3 62.68(7) 3_654 9_656
F1 K2 F3 119.12(8) 3_654 9_666
F1 K2 F1 115.47(9) 4_554 9_666
F1 K2 F1 170.63(9) 4_554 10_566
F1 K2 F1 115.47(9) 4_554 11_546
F1 K2 F1 82.73(8) 4_554 12_646
F1 K2 F3 52.98(7) 4_554 1_554
F1 K2 F3 125.06(8) 4_554 1_654
F1 K2 F3 62.68(7) 4_554 9_656
F1 K2 F3 119.12(8) 4_554 9_666
F1 K2 F1 56.45(5) 9_666 10_566
F1 K2 F1 98.04(7) 9_666 11_546
F1 K2 F1 72.09(6) 9_666 12_646
F1 K2 F3 62.68(7) 9_666 1_554
F1 K2 F3 119.12(8) 9_666 1_654
F1 K2 F3 125.06(8) 9_666 9_656
F1 K2 F3 52.98(7) 9_666 9_666
F1 K2 F1 72.09(6) 10_566 11_546
F1 K2 F1 98.04(7) 10_566 12_646
F1 K2 F3 119.12(8) 10_566 1_554
F1 K2 F3 62.68(7) 10_566 1_654
F1 K2 F3 125.06(8) 10_566 9_656
F1 K2 F3 52.98(7) 10_566 9_666
F1 K2 F1 56.45(5) 11_546 12_646
F1 K2 F3 119.12(8) 11_546 1_554
F1 K2 F3 62.68(7) 11_546 1_654
F1 K2 F3 52.98(7) 11_546 9_656
F1 K2 F3 125.06(8) 11_546 9_666
F1 K2 F3 62.68(7) 12_646 1_554
F1 K2 F3 119.12(8) 12_646 1_654
F1 K2 F3 52.98(7) 12_646 9_656
F1 K2 F3 125.06(8) 12_646 9_666
F3 K2 F3 177.580(3) 1_554 1_654
F3 K2 F3 90.026(6) 1_554 9_656
F3 K2 F3 90.026(6) 1_554 9_666
F3 K2 F3 90.026(6) 1_654 9_656
F3 K2 F3 90.026(6) 1_654 9_666
F3 K2 F3 177.580(3) 9_656 9_666
ZR F1 K1 158.25(5) 1_555 9_666
ZR F1 K2 97.80(5) 1_555 1_556
ZR F1 K2 97.80(5) 1_555 2_556
ZR F1 F1 45.20(6) 1_555 2_555
ZR F1 F1 45.20(6) 1_555 4_555
ZR F1 F3 48.19(13) 1_555 1_555
ZR F1 F3 145.57(12) 1_555 9_667
K1 F1 K2 96.53(5) 9_666 1_556
K1 F1 K2 96.53(5) 9_666 2_556
K1 F1 F1 132.55(7) 9_666 2_555
K1 F1 F1 132.55(7) 9_666 4_555
K1 F1 F2 115.83(9) 9_666 1_555
K1 F1 F3 153.56(13) 9_666 1_555
K1 F1 F3 56.18(12) 9_666 9_667
K2 F1 K2 97.27(4) 1_556 2_556
K2 F1 F1 126.05(7) 1_556 2_555
K2 F1 F1 61.77(6) 1_556 4_555
K2 F1 F2 122.44(15) 1_556 1_555
K2 F1 F3 66.94(8) 1_556 1_555
K2 F1 F3 61.47(7) 1_556 9_667
K2 F1 F1 61.77(6) 2_556 2_555
K2 F1 F1 126.05(7) 2_556 4_555
K2 F1 F2 122.44(15) 2_556 1_555
K2 F1 F3 66.94(8) 2_556 1_555
K2 F1 F3 61.47(7) 2_556 9_667
F1 F1 F1 90.00(7) 2_555 4_555
F1 F1 F2 61.27(11) 2_555 1_555
F1 F1 F3 59.11(11) 2_555 1_555
F1 F1 F3 123.24(10) 2_555 9_667
F1 F1 F2 61.27(11) 4_555 1_555
F1 F1 F3 59.11(11) 4_555 1_555
F1 F1 F3 123.24(10) 4_555 9_667
F2 F1 F3 90.6(2) 1_555 1_555
F2 F1 F3 172.01(19) 1_555 9_667
F3 F1 F3 97.38(10) 1_555 9_667
ZR F2 K1 180.0(2) 1_555 1_555
K1 F2 F1 137.17(7) 1_555 1_555
K1 F2 F1 137.17(7) 1_555 2_555
K1 F2 F1 137.17(7) 1_555 3_555
K1 F2 F1 137.17(7) 1_555 4_555
F1 F2 F1 57.47(11) 1_555 2_555
F1 F2 F1 85.66(11) 1_555 3_555
F1 F2 F1 57.47(11) 1_555 4_555
F1 F2 F1 57.47(11) 2_555 3_555
F1 F2 F1 85.66(11) 2_555 4_555
F1 F2 F1 57.47(11) 3_555 4_555
ZR F3 K1 180.00(19) 1_555 1_556
ZR F3 K2 91.21(13) 1_555 1_456
ZR F3 K2 91.21(13) 1_555 1_556
ZR F3 K2 91.21(13) 1_555 2_546
ZR F3 K2 91.21(13) 1_555 2_556
ZR F3 F1 46.56(15) 1_555 1_555
ZR F3 F1 46.56(15) 1_555 2_555
ZR F3 F1 46.56(15) 1_555 3_555
ZR F3 F1 46.56(15) 1_555 4_555
ZR F3 F1 129.18(16) 1_555 9_667
ZR F3 F1 129.18(16) 1_555 10_467
ZR F3 F1 129.18(16) 1_555 11_447
ZR F3 F1 129.18(16) 1_555 12_647
K1 F3 K2 88.79(10) 1_556 1_456
K1 F3 K2 88.79(10) 1_556 1_556
K1 F3 K2 88.79(10) 1_556 2_546
K1 F3 K2 88.79(10) 1_556 2_556
K1 F3 F1 133.44(15) 1_556 1_555
K1 F3 F1 133.44(15) 1_556 2_555
K1 F3 F1 133.44(15) 1_556 3_555
K1 F3 F1 133.44(15) 1_556 4_555
K1 F3 F1 50.82(12) 1_556 9_667
K1 F3 F1 50.82(12) 1_556 10_467
K1 F3 F1 50.82(12) 1_556 11_447
K1 F3 F1 50.82(12) 1_556 12_647
K2 F3 K2 177.580(3) 1_456 1_556
K2 F3 K2 89.974(3) 1_456 2_546
K2 F3 K2 89.974(3) 1_456 2_556
K2 F3 F1 121.86(9) 1_456 1_555
K2 F3 F1 60.08(8) 1_456 2_555
K2 F3 F1 60.08(8) 1_456 3_555
K2 F3 F1 121.86(9) 1_456 4_555
K2 F3 F1 122.32(7) 1_456 9_667
K2 F3 F1 55.85(6) 1_456 10_467
K2 F3 F1 55.85(6) 1_456 11_447
K2 F3 F1 122.32(7) 1_456 12_647
K2 F3 K2 89.974(3) 1_556 2_546
K2 F3 K2 89.974(3) 1_556 2_556
K2 F3 F1 60.08(8) 1_556 1_555
K2 F3 F1 121.86(9) 1_556 2_555
K2 F3 F1 121.86(9) 1_556 3_555
K2 F3 F1 60.08(8) 1_556 4_555
K2 F3 F1 55.85(6) 1_556 9_667
K2 F3 F1 122.32(7) 1_556 10_467
K2 F3 F1 122.32(7) 1_556 11_447
K2 F3 F1 55.85(6) 1_556 12_647
K2 F3 K2 177.580(3) 2_546 2_556
K2 F3 F1 121.86(9) 2_546 1_555
K2 F3 F1 121.86(9) 2_546 2_555
K2 F3 F1 60.08(8) 2_546 3_555
K2 F3 F1 60.08(8) 2_546 4_555
K2 F3 F1 122.32(7) 2_546 9_667
K2 F3 F1 122.32(7) 2_546 10_467
K2 F3 F1 55.85(6) 2_546 11_447
K2 F3 F1 55.85(6) 2_546 12_647
K2 F3 F1 60.08(8) 2_556 1_555
K2 F3 F1 60.08(8) 2_556 2_555
K2 F3 F1 121.86(9) 2_556 3_555
K2 F3 F1 121.86(9) 2_556 4_555
K2 F3 F1 55.85(6) 2_556 9_667
K2 F3 F1 55.85(6) 2_556 10_467
K2 F3 F1 122.32(7) 2_556 11_447
K2 F3 F1 122.32(7) 2_556 12_647
F1 F3 F1 61.79(11) 1_555 2_555
F1 F3 F1 93.12(12) 1_555 3_555
F1 F3 F1 61.79(11) 1_555 4_555
F1 F3 F1 82.62(12) 1_555 9_667
F1 F3 F1 115.75(12) 1_555 10_467
F1 F3 F1 175.74(13) 1_555 11_447
F1 F3 F1 115.75(12) 1_555 12_647
F1 F3 F1 61.79(11) 2_555 3_555
F1 F3 F1 93.12(12) 2_555 4_555
F1 F3 F1 115.75(12) 2_555 9_667
F1 F3 F1 82.62(12) 2_555 10_467
F1 F3 F1 115.75(12) 2_555 11_447
F1 F3 F1 175.74(13) 2_555 12_647
F1 F3 F1 61.79(11) 3_555 4_555
F1 F3 F1 175.74(13) 3_555 9_667
F1 F3 F1 115.75(12) 3_555 10_467
F1 F3 F1 82.62(12) 3_555 11_447
F1 F3 F1 115.75(12) 3_555 12_647
F1 F3 F1 115.75(12) 4_555 9_667
F1 F3 F1 175.74(13) 4_555 10_467
F1 F3 F1 115.75(12) 4_555 11_447
F1 F3 F1 82.62(12) 4_555 12_647
F1 F3 F1 66.48(9) 9_667 10_467
F1 F3 F1 101.64(10) 9_667 11_447
F1 F3 F1 66.48(9) 9_667 12_647
F1 F3 F1 66.48(9) 10_467 11_447
F1 F3 F1 101.64(10) 10_467 12_647
F1 F3 F1 66.48(9) 11_447 12_647

loop_
_geom_bond_atom_site_label_1
_geom_bond_atom_site_label_2
_geom_bond_distance
_geom_bond_site_symmetry_2
ZR K2 3.8137(5) 1_456
ZR K2 3.8137(5) 1_556
ZR K2 3.8137(5) 2_546
ZR K2 3.8137(5) 2_556
ZR F1 2.0033(13) 1_555
ZR F1 2.0033(13) 2_555
ZR F1 2.0033(13) 3_555
ZR F1 2.0033(13) 4_555
ZR F2 1.988(5) 1_555
ZR F3 2.056(5) 1_555
K1 F1 2.5974(14) 9_666
K1 F1 2.5974(14) 10_466
K1 F1 2.5974(14) 11_446
K1 F1 2.5974(14) 12_646
K1 F2 2.467(5) 1_555
K1 F3 2.784(5) 1_554
K2 ZR 3.8137(5) 1_554
K2 ZR 3.8137(5) 1_654
K2 ZR 3.8137(5) 9_656
K2 ZR 3.8137(5) 9_666
K2 F1 2.9848(15) 1_554
K2 F1 2.9848(15) 2_654
K2 F1 2.9848(15) 3_654
K2 F1 2.9848(15) 4_554
K2 F1 2.9848(15) 9_666
K2 F1 2.9848(15) 10_566
K2 F1 2.9848(15) 11_546
K2 F1 2.9848(15) 12_646
K2 F3 3.16873(10) 1_554
K2 F3 3.16873(10) 1_654
K2 F3 3.16873(10) 9_656
K2 F3 3.16873(10) 9_666
F1 ZR 2.0033(13) 1_555
F1 K1 2.5974(14) 9_666
F1 K2 2.9848(15) 1_556
F1 K2 2.9848(15) 2_556
F1 F1 2.8233(18) 2_555
F1 F1 3.5127(18) 2_655
F1 F1 3.9928(18) 3_555
F1 F1 2.8233(18) 4_555
F1 F1 3.5127(18) 4_565
F1 F1 3.945(3) 9_667
F1 F2 2.937(4) 1_555
F1 F3 2.749(4) 1_555
F1 F3 3.204(3) 9_667
F2 ZR 1.988(5) 1_555
F2 K1 2.467(5) 1_555
F2 F1 2.937(4) 1_555
F2 F1 2.937(4) 2_555
F2 F1 2.937(4) 3_555
F2 F1 2.937(4) 4_555
F3 ZR 2.056(5) 1_555
F3 K1 2.784(5) 1_556
F3 K2 3.16873(10) 1_456
F3 K2 3.16873(10) 1_556
F3 K2 3.16873(10) 2_546
F3 K2 3.16873(10) 2_556
F3 F1 2.749(4) 1_555
F3 F1 2.749(4) 2_555
F3 F1 2.749(4) 3_555
F3 F1 2.749(4) 4_555
F3 F1 3.204(3) 9_667
F3 F1 3.204(3) 10_467
F3 F1 3.204(3) 11_447
F3 F1 3.204(3) 12_647
